data_1518822
loop_
_publ_author_name
'Braunschweig, Holger'
'Radacki, Krzysztof'
'Shang, Rong'

_publ_section_title
;
 Side-on coordination of boryl and borylene complexes to cationic coinage
 metal fragments
;
_journal_issue 5
_journal_name_full 'Chem. Sci.'
_journal_page_first 2989
_journal_paper_doi 10.1039/C5SC00211G
_journal_volume 6
_journal_year 2015
_chemical_formula_moiety 'C35 H34 Au B Mn O2 P'
_chemical_formula_sum 'C35 H34 Au B Mn O2 P'
_chemical_formula_weight 780.31
_chemical_name_systematic 05a
_space_group_crystal_system triclinic
_space_group_IT_number 2
_space_group_name_Hall '-P 1'
_space_group_name_H-M_alt 'P -1'
_symmetry_space_group_name_Hall '-P 1'
_symmetry_space_group_name_H-M 'P -1'
_atom_sites_solution_hydrogens geom
_atom_sites_solution_secondary iterative
_audit_creation_method SHELXL-2014/6
_audit_update_record
;
2014-11-07 deposited with the CCDC.
2015-03-09 downloaded from the CCDC.
;
_cell_angle_alpha 86.394(11)
_cell_angle_beta 79.387(18)
_cell_angle_gamma 74.371(12)
_cell_formula_units_Z 2
_cell_length_a 10.071(4)
_cell_length_b 11.844(4)
_cell_length_c 13.400(5)
_cell_measurement_reflns_used 9976
_cell_measurement_temperature 100(2)
_cell_measurement_theta_max 27.52
_cell_measurement_theta_min 2.38
_cell_volume 1512.8(10)
_computing_cell_refinement 'Saint+ ver. 7.68A (Bruker AXS)'
_computing_data_collection 'APEX2 ver. 2014.9 (Bruker AXS)'
_computing_data_reduction 'Saint+ ver. 7.68A (Bruker AXS)'
_computing_molecular_graphics 'ShelXLe (Huebschle et all, 2011)'
_computing_publication_material 'SHELXL-2014/6 (Sheldrick, 2014)'
_computing_structure_refinement 'SHELXL-2014/6 (Sheldrick, 2014)'
_computing_structure_solution 'SHELXT (Sheldrick, 2014)'
_diffrn_ambient_temperature 100(2)
_diffrn_detector_area_resol_mean 8.333
_diffrn_measured_fraction_theta_full 1.000
_diffrn_measured_fraction_theta_max 1.000
_diffrn_measurement_device_type 'Bruker X8-APEX II'
_diffrn_measurement_method '\f and \w scans'
_diffrn_radiation_type MoK\a
_diffrn_radiation_wavelength 0.71073
_diffrn_reflns_av_R_equivalents 0.0216
_diffrn_reflns_av_unetI/netI 0.0231
_diffrn_reflns_Laue_measured_fraction_full 1.000
_diffrn_reflns_Laue_measured_fraction_max 1.000
_diffrn_reflns_limit_h_max 12
_diffrn_reflns_limit_h_min -12
_diffrn_reflns_limit_k_max 14
_diffrn_reflns_limit_k_min -14
_diffrn_reflns_limit_l_max 16
_diffrn_reflns_limit_l_min -16
_diffrn_reflns_number 20835
_diffrn_reflns_point_group_measured_fraction_full 1.000
_diffrn_reflns_point_group_measured_fraction_max 1.000
_diffrn_reflns_theta_full 26.000
_diffrn_reflns_theta_max 26.370
_diffrn_reflns_theta_min 1.546
_exptl_absorpt_coefficient_mu 5.344
_exptl_absorpt_correction_T_max 0.6032
_exptl_absorpt_correction_T_min 0.3775
_exptl_absorpt_correction_type multi-scan
_exptl_absorpt_process_details 'Sadabs 2014/4 (Bruker 2014)'
_exptl_crystal_colour yellow
_exptl_crystal_density_diffrn 1.713
_exptl_crystal_description palte
_exptl_crystal_F_000 768
_exptl_crystal_size_max 0.31
_exptl_crystal_size_mid 0.21
_exptl_crystal_size_min 0.07
_refine_diff_density_max 0.856
_refine_diff_density_min -0.412
_refine_diff_density_rms 0.073
_refine_ls_extinction_method none
_refine_ls_goodness_of_fit_ref 1.050
_refine_ls_hydrogen_treatment constr
_refine_ls_matrix_type full
_refine_ls_number_parameters 373
_refine_ls_number_reflns 6191
_refine_ls_number_restraints 0
_refine_ls_restrained_S_all 1.050
_refine_ls_R_factor_all 0.0161
_refine_ls_R_factor_gt 0.0152
_refine_ls_shift/su_max 0.004
_refine_ls_shift/su_mean 0.000
_refine_ls_structure_factor_coef Fsqd
_refine_ls_weighting_details 'w=1/[\s^2^(Fo^2^)+(0.0161P)^2^+0.8639P] where P=(Fo^2^+2Fc^2^)/3'
_refine_ls_weighting_scheme calc
_refine_ls_wR_factor_gt 0.0373
_refine_ls_wR_factor_ref 0.0377
_reflns_Friedel_coverage 0.000
_reflns_number_gt 5970
_reflns_number_total 6191
_reflns_threshold_expression 'I > 2\s(I)'
_cod_data_source_file c5sc00211g2.cif
_cod_data_source_block 05a
_cod_depositor_comments 'Adding full bibliography for 1518822--1518832.cif.'
_cod_original_cell_volume 1512.9(10)
_cod_database_code 1518822
_shelx_space_group_comment
;
The symmetry employed for this shelxl refinement is uniquely defined
by the following loop, which should always be used as a source of
symmetry information in preference to the above space-group names.
They are only intended as comments.
;
_shelxl_version_number 2014/6

loop_
_space_group_symop_operation_xyz
'x, y, z'
'-x, -y, -z'

loop_
_atom_site_label
_atom_site_type_symbol
_atom_site_fract_x
_atom_site_fract_y
_atom_site_fract_z
_atom_site_U_iso_or_equiv
_atom_site_adp_type
_atom_site_occupancy
_atom_site_site_symmetry_order
_atom_site_calc_flag
_atom_site_refinement_flags_posn
_atom_site_refinement_flags_adp
Au1 Au 0.71809(2) 0.60317(2) 0.69958(2) 0.01291(3) Uani 1 1 d . .
B1 B 0.6936(3) 0.7972(2) 0.74634(18) 0.0158(5) Uani 1 1 d . .
O1 O 0.93024(18) 0.92463(14) 0.68312(13) 0.0257(4) Uani 1 1 d . .
C1 C 0.8804(2) 0.85795(19) 0.65383(16) 0.0184(4) Uani 1 1 d . .
P1 P 0.65896(5) 0.42996(4) 0.74011(4) 0.01191(10) Uani 1 1 d . .
Mn1 Mn 0.81323(3) 0.76081(3) 0.59560(2) 0.01381(7) Uani 1 1 d . .
C2 C 0.9609(2) 0.6431(2) 0.61407(17) 0.0189(5) Uani 1 1 d . .
O2 O 1.05988(17) 0.56755(14) 0.62069(13) 0.0274(4) Uani 1 1 d . .
C1_1 C 0.7472(3) 0.6954(2) 0.47118(17) 0.0217(5) Uani 1 1 d . .
H1_1 H 0.7415 0.6170 0.4676 0.026 Uiso 1 1 calc R U
C2_1 C 0.8663(3) 0.7374(2) 0.43324(16) 0.0221(5) Uani 1 1 d . .
H2_1 H 0.9543 0.6925 0.3994 0.026 Uiso 1 1 calc R U
C3_1 C 0.8307(2) 0.8574(2) 0.45476(16) 0.0201(5) Uani 1 1 d . .
H3_1 H 0.8910 0.9078 0.4383 0.024 Uiso 1 1 calc R U
C5_1 C 0.6378(2) 0.7910(2) 0.51541(17) 0.0212(5) Uani 1 1 d . .
H5_1 H 0.5460 0.7880 0.5463 0.025 Uiso 1 1 calc R U
C4_1 C 0.6895(2) 0.8908(2) 0.50533(16) 0.0201(5) Uani 1 1 d . .
H4_1 H 0.6388 0.9672 0.5283 0.024 Uiso 1 1 calc R U
C1_2 C 0.7439(2) 0.78441(19) 0.85670(16) 0.0180(4) Uani 1 1 d . .
C2_2 C 0.8911(2) 0.7059(2) 0.85780(18) 0.0228(5) Uani 1 1 d . .
H2A_2 H 0.9105 0.6989 0.9273 0.034 Uiso 1 1 calc R U
H2B_2 H 0.9594 0.7404 0.8137 0.034 Uiso 1 1 calc R U
H2C_2 H 0.8980 0.6280 0.8331 0.034 Uiso 1 1 calc R U
C3_2 C 0.6426(3) 0.7305(2) 0.93319(17) 0.0251(5) Uani 1 1 d . .
H3A_2 H 0.6507 0.6505 0.9128 0.038 Uiso 1 1 calc R U
H3B_2 H 0.5463 0.7782 0.9342 0.038 Uiso 1 1 calc R U
H3C_2 H 0.6664 0.7285 1.0011 0.038 Uiso 1 1 calc R U
C4_2 C 0.7343(3) 0.9051(2) 0.89929(18) 0.0260(5) Uani 1 1 d . .
H4A_2 H 0.7579 0.8947 0.9676 0.039 Uiso 1 1 calc R U
H4B_2 H 0.6388 0.9554 0.9024 0.039 Uiso 1 1 calc R U
H4C_2 H 0.8001 0.9419 0.8549 0.039 Uiso 1 1 calc R U
C1_3 C 0.5375(2) 0.87809(19) 0.74886(15) 0.0171(4) Uani 1 1 d . .
C2_3 C 0.4238(2) 0.8279(2) 0.76824(16) 0.0212(5) Uani 1 1 d . .
H2_3 H 0.4418 0.7450 0.7738 0.025 Uiso 1 1 calc R U
C3_3 C 0.2858(2) 0.8955(2) 0.77965(17) 0.0270(6) Uani 1 1 d . .
H3_3 H 0.2112 0.8588 0.7940 0.032 Uiso 1 1 calc R U
C4_3 C 0.2576(3) 1.0160(2) 0.77007(19) 0.0343(6) Uani 1 1 d . .
H4_3 H 0.1637 1.0630 0.7775 0.041 Uiso 1 1 calc R U
C5_3 C 0.3674(3) 1.0671(2) 0.7496(2) 0.0350(6) Uani 1 1 d . .
H5_3 H 0.3488 1.1499 0.7418 0.042 Uiso 1 1 calc R U
C6_3 C 0.5049(3) 0.9997(2) 0.74004(18) 0.0263(5) Uani 1 1 d . .
H6_3 H 0.5786 1.0374 0.7272 0.032 Uiso 1 1 calc R U
C1_4 C 0.6979(2) 0.34015(18) 0.62781(15) 0.0130(4) Uani 1 1 d . .
C2_4 C 0.6556(2) 0.3944(2) 0.53904(16) 0.0184(4) Uani 1 1 d . .
H2_4 H 0.6096 0.4757 0.5386 0.022 Uiso 1 1 calc R U
C3_4 C 0.6806(2) 0.3295(2) 0.45140(17) 0.0222(5) Uani 1 1 d . .
H3_4 H 0.6497 0.3659 0.3915 0.027 Uiso 1 1 calc R U
C4_4 C 0.7507(2) 0.2120(2) 0.45182(17) 0.0233(5) Uani 1 1 d . .
H4_4 H 0.7685 0.1677 0.3919 0.028 Uiso 1 1 calc R U
C5_4 C 0.7948(2) 0.1588(2) 0.53878(18) 0.0224(5) Uani 1 1 d . .
H5_4 H 0.8441 0.0782 0.5381 0.027 Uiso 1 1 calc R U
C6_4 C 0.7679(2) 0.22226(19) 0.62738(16) 0.0178(4) Uani 1 1 d . .
H6_4 H 0.7973 0.1849 0.6874 0.021 Uiso 1 1 calc R U
C1_5 C 0.7537(2) 0.33575(17) 0.83008(15) 0.0132(4) Uani 1 1 d . .
C2_5 C 0.8923(2) 0.33645(18) 0.82979(15) 0.0148(4) Uani 1 1 d . .
H2_5 H 0.9323 0.3903 0.7872 0.018 Uiso 1 1 calc R U
C3_5 C 0.9716(2) 0.25874(19) 0.89155(16) 0.0193(5) Uani 1 1 d . .
H3_5 H 1.0665 0.2581 0.8901 0.023 Uiso 1 1 calc R U
C4_5 C 0.9121(2) 0.18177(19) 0.95567(17) 0.0201(5) Uani 1 1 d . .
H4_5 H 0.9662 0.1290 0.9984 0.024 Uiso 1 1 calc R U
C5_5 C 0.7744(2) 0.18184(19) 0.95732(17) 0.0198(5) Uani 1 1 d . .
H5_5 H 0.7340 0.1295 1.0016 0.024 Uiso 1 1 calc R U
C6_5 C 0.6949(2) 0.25825(18) 0.89444(16) 0.0165(4) Uani 1 1 d . .
H6_5 H 0.6005 0.2576 0.8953 0.020 Uiso 1 1 calc R U
C1_6 C 0.4748(2) 0.44501(17) 0.78870(15) 0.0132(4) Uani 1 1 d . .
C2_6 C 0.4109(2) 0.51837(19) 0.87182(17) 0.0188(4) Uani 1 1 d . .
H2_6 H 0.4643 0.5577 0.9016 0.023 Uiso 1 1 calc R U
C3_6 C 0.2706(2) 0.53351(19) 0.91042(17) 0.0220(5) Uani 1 1 d . .
H3_6 H 0.2281 0.5824 0.9674 0.026 Uiso 1 1 calc R U
C4_6 C 0.1915(2) 0.4781(2) 0.86700(18) 0.0207(5) Uani 1 1 d . .
H4_6 H 0.0950 0.4887 0.8941 0.025 Uiso 1 1 calc R U
C5_6 C 0.2533(2) 0.4070(2) 0.78358(17) 0.0203(5) Uani 1 1 d . .
H5_6 H 0.1986 0.3698 0.7529 0.024 Uiso 1 1 calc R U
C6_6 C 0.3947(2) 0.38988(19) 0.74476(16) 0.0177(4) Uani 1 1 d . .
H6_6 H 0.4368 0.3405 0.6881 0.021 Uiso 1 1 calc R U

loop_
_atom_site_aniso_label
_atom_site_aniso_U_11
_atom_site_aniso_U_22
_atom_site_aniso_U_33
_atom_site_aniso_U_23
_atom_site_aniso_U_13
_atom_site_aniso_U_12
Au1 0.01385(5) 0.01099(4) 0.01503(5) -0.00082(3) -0.00283(3) -0.00486(3)
B1 0.0170(12) 0.0137(11) 0.0185(12) -0.0004(9) -0.0012(9) -0.0082(10)
O1 0.0306(10) 0.0245(9) 0.0280(9) -0.0034(7) -0.0070(7) -0.0155(8)
C1 0.0188(11) 0.0164(11) 0.0186(11) 0.0021(8) -0.0018(9) -0.0040(9)
P1 0.0127(3) 0.0111(2) 0.0128(3) -0.00125(19) -0.00238(19) -0.0043(2)
Mn1 0.01452(16) 0.01316(15) 0.01478(16) -0.00058(12) -0.00279(12) -0.00516(12)
C2 0.0197(12) 0.0209(11) 0.0191(11) -0.0017(8) -0.0013(9) -0.0113(10)
O2 0.0171(9) 0.0240(9) 0.0377(10) 0.0000(7) -0.0036(7) -0.0006(7)
C1_1 0.0330(14) 0.0213(11) 0.0155(11) -0.0002(8) -0.0070(9) -0.0132(10)
C2_1 0.0254(13) 0.0266(12) 0.0129(11) -0.0014(9) -0.0006(9) -0.0062(10)
C3_1 0.0261(12) 0.0233(11) 0.0140(11) 0.0038(8) -0.0045(9) -0.0122(10)
C5_1 0.0190(12) 0.0311(13) 0.0162(11) 0.0022(9) -0.0070(9) -0.0093(10)
C4_1 0.0242(12) 0.0212(11) 0.0151(11) 0.0016(8) -0.0073(9) -0.0041(9)
C1_2 0.0211(12) 0.0176(11) 0.0172(11) -0.0015(8) -0.0056(9) -0.0064(9)
C2_2 0.0247(13) 0.0241(12) 0.0221(12) -0.0005(9) -0.0103(9) -0.0061(10)
C3_2 0.0286(13) 0.0317(13) 0.0181(12) 0.0040(9) -0.0065(9) -0.0127(11)
C4_2 0.0360(14) 0.0215(12) 0.0227(12) -0.0064(9) -0.0085(10) -0.0076(11)
C1_3 0.0195(11) 0.0196(11) 0.0114(10) -0.0037(8) -0.0018(8) -0.0032(9)
C2_3 0.0212(12) 0.0253(12) 0.0162(11) -0.0014(9) -0.0058(9) -0.0028(9)
C3_3 0.0192(12) 0.0459(16) 0.0132(11) -0.0047(10) -0.0026(9) -0.0031(11)
C4_3 0.0266(14) 0.0427(16) 0.0202(13) -0.0051(11) -0.0030(10) 0.0138(12)
C5_3 0.0424(17) 0.0220(13) 0.0299(14) -0.0006(10) -0.0053(12) 0.0089(12)
C6_3 0.0313(14) 0.0212(12) 0.0229(13) -0.0005(9) -0.0022(10) -0.0028(10)
C1_4 0.0116(10) 0.0159(10) 0.0133(10) -0.0032(8) -0.0009(8) -0.0070(8)
C2_4 0.0190(11) 0.0194(11) 0.0184(11) 0.0002(8) -0.0043(9) -0.0071(9)
C3_4 0.0227(12) 0.0301(13) 0.0177(12) 0.0000(9) -0.0054(9) -0.0122(10)
C4_4 0.0203(12) 0.0327(13) 0.0191(12) -0.0101(9) 0.0000(9) -0.0109(10)
C5_4 0.0220(12) 0.0184(11) 0.0267(13) -0.0085(9) -0.0045(9) -0.0029(9)
C6_4 0.0190(11) 0.0179(11) 0.0182(11) -0.0017(8) -0.0044(8) -0.0068(9)
C1_5 0.0151(10) 0.0137(10) 0.0110(10) -0.0034(7) -0.0024(8) -0.0031(8)
C2_5 0.0145(10) 0.0161(10) 0.0135(10) -0.0033(8) -0.0010(8) -0.0038(8)
C3_5 0.0135(11) 0.0242(12) 0.0188(11) -0.0068(9) -0.0025(8) -0.0012(9)
C4_5 0.0248(12) 0.0174(11) 0.0172(11) -0.0018(8) -0.0075(9) -0.0010(9)
C5_5 0.0268(13) 0.0157(11) 0.0178(11) 0.0007(8) -0.0036(9) -0.0074(9)
C6_5 0.0174(11) 0.0171(10) 0.0160(11) -0.0013(8) -0.0018(8) -0.0068(9)
C1_6 0.0133(10) 0.0122(10) 0.0144(10) 0.0017(7) -0.0036(8) -0.0036(8)
C2_6 0.0184(11) 0.0171(11) 0.0215(12) -0.0057(8) -0.0019(9) -0.0054(9)
C3_6 0.0213(12) 0.0180(11) 0.0233(12) -0.0065(9) 0.0028(9) -0.0026(9)
C4_6 0.0119(11) 0.0210(11) 0.0260(12) 0.0013(9) -0.0019(9) -0.0002(9)
C5_6 0.0163(11) 0.0274(12) 0.0203(12) -0.0017(9) -0.0067(9) -0.0084(9)
C6_6 0.0174(11) 0.0209(11) 0.0150(11) -0.0034(8) -0.0019(8) -0.0055(9)

loop_
_atom_type_symbol
_atom_type_description
_atom_type_scat_dispersion_real
_atom_type_scat_dispersion_imag
_atom_type_scat_source
C C 0.0033 0.0016 'International Tables Vol C Tables 4.2.6.8 and 6.1.1.4'
H H 0.0000 0.0000 'International Tables Vol C Tables 4.2.6.8 and 6.1.1.4'
B B 0.0013 0.0007 'International Tables Vol C Tables 4.2.6.8 and 6.1.1.4'
O O 0.0106 0.0060 'International Tables Vol C Tables 4.2.6.8 and 6.1.1.4'
P P 0.1023 0.0942 'International Tables Vol C Tables 4.2.6.8 and 6.1.1.4'
Mn Mn 0.3368 0.7283 'International Tables Vol C Tables 4.2.6.8 and 6.1.1.4'
Au Au -2.0133 8.8022 'International Tables Vol C Tables 4.2.6.8 and 6.1.1.4'

loop_
_geom_angle_atom_site_label_1
_geom_angle_atom_site_label_2
_geom_angle_atom_site_label_3
_geom_angle
P1 Au1 B1 147.47(6)
P1 Au1 Mn1 160.159(17)
B1 Au1 Mn1 51.99(6)
P1 Au1 C2 130.38(5)
B1 Au1 C2 76.73(8)
Mn1 Au1 C2 40.12(5)
C1_3 B1 Mn1 114.13(15)
C1_2 B1 Mn1 130.75(16)
C1_3 B1 Au1 112.34(14)
C1_2 B1 Au1 104.70(14)
Mn1 B1 Au1 68.58(7)
O1 C1 Mn1 173.59(19)
C1_6 P1 Au1 114.95(7)
C1_5 P1 Au1 115.61(7)
C1_4 P1 Au1 110.30(7)
C1 Mn1 C2 90.10(10)
C1 Mn1 C3_1 90.97(10)
C2 Mn1 C3_1 116.87(10)
C1 Mn1 B1 71.51(10)
C2 Mn1 B1 104.11(10)
C3_1 Mn1 B1 135.48(9)
C1 Mn1 C2_1 119.99(10)
C2 Mn1 C2_1 90.81(10)
C3_1 Mn1 C2_1 38.04(9)
B1 Mn1 C2_1 161.57(9)
C1 Mn1 C1_1 154.78(9)
C2 Mn1 C1_1 100.95(10)
C3_1 Mn1 C1_1 63.81(9)
B1 Mn1 C1_1 126.10(9)
C2_1 Mn1 C1_1 38.32(9)
C1 Mn1 C4_1 96.96(10)
C2 Mn1 C4_1 154.04(9)
C3_1 Mn1 C4_1 38.44(9)
B1 Mn1 C4_1 101.83(9)
C2_1 Mn1 C4_1 64.03(9)
C1_1 Mn1 C4_1 63.77(9)
C1 Mn1 C5_1 131.74(10)
C2 Mn1 C5_1 137.49(10)
C3_1 Mn1 C5_1 63.82(9)
B1 Mn1 C5_1 97.51(9)
C2_1 Mn1 C5_1 64.07(9)
C1_1 Mn1 C5_1 38.29(9)
C4_1 Mn1 C5_1 37.81(9)
C1 Mn1 Au1 120.78(7)
C2 Mn1 Au1 73.10(7)
C3_1 Mn1 Au1 147.53(6)
B1 Mn1 Au1 59.42(6)
C2_1 Mn1 Au1 116.68(7)
C1_1 Mn1 Au1 84.28(7)
C4_1 Mn1 Au1 122.57(7)
C5_1 Mn1 Au1 87.74(6)
O2 C2 Mn1 176.3(2)
O2 C2 Au1 116.01(16)
Mn1 C2 Au1 66.77(7)
C2_1 C1_1 C5_1 108.0(2)
C2_1 C1_1 Mn1 70.76(13)
C5_1 C1_1 Mn1 71.22(13)
C2_1 C1_1 H1_1 126.0
C5_1 C1_1 H1_1 126.0
Mn1 C1_1 H1_1 123.7
C3_1 C2_1 C1_1 107.7(2)
C3_1 C2_1 Mn1 70.57(13)
C1_1 C2_1 Mn1 70.93(13)
C3_1 C2_1 H2_1 126.2
C1_1 C2_1 H2_1 126.2
Mn1 C2_1 H2_1 124.0
C2_1 C3_1 C4_1 108.5(2)
C2_1 C3_1 Mn1 71.40(13)
C4_1 C3_1 Mn1 71.29(12)
C2_1 C3_1 H3_1 125.8
C4_1 C3_1 H3_1 125.8
Mn1 C3_1 H3_1 123.2
C4_1 C5_1 C1_1 107.9(2)
C4_1 C5_1 Mn1 70.74(13)
C1_1 C5_1 Mn1 70.49(13)
C4_1 C5_1 H5_1 126.1
C1_1 C5_1 H5_1 126.1
Mn1 C5_1 H5_1 124.3
C5_1 C4_1 C3_1 108.0(2)
C5_1 C4_1 Mn1 71.45(13)
C3_1 C4_1 Mn1 70.27(12)
C5_1 C4_1 H4_1 126.0
C3_1 C4_1 H4_1 126.0
Mn1 C4_1 H4_1 123.9
C2_2 C1_2 C3_2 106.95(19)
C2_2 C1_2 C4_2 108.43(19)
C3_2 C1_2 C4_2 106.12(19)
C2_2 C1_2 B1 114.75(18)
C3_2 C1_2 B1 108.46(18)
C4_2 C1_2 B1 111.66(18)
C1_2 C2_2 H2A_2 109.5
C1_2 C2_2 H2B_2 109.5
H2A_2 C2_2 H2B_2 109.5
C1_2 C2_2 H2C_2 109.5
H2A_2 C2_2 H2C_2 109.5
H2B_2 C2_2 H2C_2 109.5
C1_2 C3_2 H3A_2 109.5
C1_2 C3_2 H3B_2 109.5
H3A_2 C3_2 H3B_2 109.5
C1_2 C3_2 H3C_2 109.5
H3A_2 C3_2 H3C_2 109.5
H3B_2 C3_2 H3C_2 109.5
C1_2 C4_2 H4A_2 109.5
C1_2 C4_2 H4B_2 109.5
H4A_2 C4_2 H4B_2 109.5
C1_2 C4_2 H4C_2 109.5
H4A_2 C4_2 H4C_2 109.5
H4B_2 C4_2 H4C_2 109.5
C6_3 C1_3 C2_3 116.3(2)
C6_3 C1_3 B1 123.4(2)
C2_3 C1_3 B1 120.11(19)
C3_3 C2_3 C1_3 122.2(2)
C3_3 C2_3 H2_3 118.9
C1_3 C2_3 H2_3 118.9
C4_3 C3_3 C2_3 119.8(2)
C4_3 C3_3 H3_3 120.1
C2_3 C3_3 H3_3 120.1
C5_3 C4_3 C3_3 119.0(2)
C5_3 C4_3 H4_3 120.5
C3_3 C4_3 H4_3 120.5
C4_3 C5_3 C6_3 121.0(2)
C4_3 C5_3 H5_3 119.5
C6_3 C5_3 H5_3 119.5
C5_3 C6_3 C1_3 121.6(2)
C5_3 C6_3 H6_3 119.2
C1_3 C6_3 H6_3 119.2
C6_4 C1_4 C2_4 119.69(19)
C6_4 C1_4 P1 122.64(16)
C2_4 C1_4 P1 117.67(16)
C3_4 C2_4 C1_4 120.1(2)
C3_4 C2_4 H2_4 119.9
C1_4 C2_4 H2_4 119.9
C4_4 C3_4 C2_4 119.7(2)
C4_4 C3_4 H3_4 120.2
C2_4 C3_4 H3_4 120.2
C5_4 C4_4 C3_4 120.3(2)
C5_4 C4_4 H4_4 119.8
C3_4 C4_4 H4_4 119.8
C4_4 C5_4 C6_4 120.5(2)
C4_4 C5_4 H5_4 119.7
C6_4 C5_4 H5_4 119.7
C1_4 C6_4 C5_4 119.7(2)
C1_4 C6_4 H6_4 120.2
C5_4 C6_4 H6_4 120.2
C6_5 C1_5 C2_5 119.58(19)
C6_5 C1_5 P1 121.77(16)
C2_5 C1_5 P1 118.52(16)
C3_5 C2_5 C1_5 120.1(2)
C3_5 C2_5 H2_5 119.9
C1_5 C2_5 H2_5 119.9
C2_5 C3_5 C4_5 119.9(2)
C2_5 C3_5 H3_5 120.0
C4_5 C3_5 H3_5 120.0
C5_5 C4_5 C3_5 120.2(2)
C5_5 C4_5 H4_5 119.9
C3_5 C4_5 H4_5 119.9
C4_5 C5_5 C6_5 120.2(2)
C4_5 C5_5 H5_5 119.9
C6_5 C5_5 H5_5 119.9
C5_5 C6_5 C1_5 119.9(2)
C5_5 C6_5 H6_5 120.0
C1_5 C6_5 H6_5 120.0
C6_6 C1_6 C2_6 119.3(2)
C6_6 C1_6 P1 122.53(16)
C2_6 C1_6 P1 118.15(16)
C3_6 C2_6 C1_6 120.1(2)
C3_6 C2_6 H2_6 120.0
C1_6 C2_6 H2_6 120.0
C2_6 C3_6 C4_6 120.5(2)
C2_6 C3_6 H3_6 119.7
C4_6 C3_6 H3_6 119.7
C3_6 C4_6 C5_6 119.8(2)
C3_6 C4_6 H4_6 120.1
C5_6 C4_6 H4_6 120.1
C6_6 C5_6 C4_6 120.2(2)
C6_6 C5_6 H5_6 119.9
C4_6 C5_6 H5_6 119.9
C5_6 C6_6 C1_6 120.0(2)
C5_6 C6_6 H6_6 120.0
C1_6 C6_6 H6_6 120.0

loop_
_geom_bond_atom_site_label_1
_geom_bond_atom_site_label_2
_geom_bond_distance
Au1 P1 2.2930(9)
Au1 B1 2.356(2)
Au1 Mn1 2.5477(7)
Au1 C2 2.653(2)
B1 C1_3 1.601(3)
B1 C1_2 1.635(3)
B1 Mn1 2.156(3)
O1 C1 1.164(3)
C1 Mn1 1.765(2)
P1 C1_6 1.813(2)
P1 C1_5 1.814(2)
P1 C1_4 1.819(2)
Mn1 C2 1.787(2)
Mn1 C3_1 2.149(2)
Mn1 C2_1 2.159(2)
Mn1 C1_1 2.162(2)
Mn1 C4_1 2.162(2)
Mn1 C5_1 2.171(2)
C2 O2 1.159(3)
C1_1 C2_1 1.418(3)
C1_1 C5_1 1.421(3)
C1_1 H1_1 0.9500
C2_1 C3_1 1.404(3)
C2_1 H2_1 0.9500
C3_1 C4_1 1.419(3)
C3_1 H3_1 0.9500
C5_1 C4_1 1.404(3)
C5_1 H5_1 0.9500
C4_1 H4_1 0.9500
C1_2 C2_2 1.526(3)
C1_2 C3_2 1.544(3)
C1_2 C4_2 1.545(3)
C2_2 H2A_2 0.9800
C2_2 H2B_2 0.9800
C2_2 H2C_2 0.9800
C3_2 H3A_2 0.9800
C3_2 H3B_2 0.9800
C3_2 H3C_2 0.9800
C4_2 H4A_2 0.9800
C4_2 H4B_2 0.9800
C4_2 H4C_2 0.9800
C1_3 C6_3 1.391(3)
C1_3 C2_3 1.403(3)
C2_3 C3_3 1.391(3)
C2_3 H2_3 0.9500
C3_3 C4_3 1.381(4)
C3_3 H3_3 0.9500
C4_3 C5_3 1.376(4)
C4_3 H4_3 0.9500
C5_3 C6_3 1.387(4)
C5_3 H5_3 0.9500
C6_3 H6_3 0.9500
C1_4 C6_4 1.384(3)
C1_4 C2_4 1.397(3)
C2_4 C3_4 1.390(3)
C2_4 H2_4 0.9500
C3_4 C4_4 1.381(3)
C3_4 H3_4 0.9500
C4_4 C5_4 1.378(3)
C4_4 H4_4 0.9500
C5_4 C6_4 1.390(3)
C5_4 H5_4 0.9500
C6_4 H6_4 0.9500
C1_5 C6_5 1.394(3)
C1_5 C2_5 1.398(3)
C2_5 C3_5 1.386(3)
C2_5 H2_5 0.9500
C3_5 C4_5 1.391(3)
C3_5 H3_5 0.9500
C4_5 C5_5 1.382(3)
C4_5 H4_5 0.9500
C5_5 C6_5 1.390(3)
C5_5 H5_5 0.9500
C6_5 H6_5 0.9500
C1_6 C6_6 1.390(3)
C1_6 C2_6 1.402(3)
C2_6 C3_6 1.379(3)
C2_6 H2_6 0.9500
C3_6 C4_6 1.380(3)
C3_6 H3_6 0.9500
C4_6 C5_6 1.388(3)
C4_6 H4_6 0.9500
C5_6 C6_6 1.388(3)
C5_6 H5_6 0.9500
C6_6 H6_6 0.9500
